data_4061469
loop_
_publ_author_name
'Majchrzak, Mariusz'
'Marciniec, Bogdan'
'Kubicki, Maciej'
'Pawe\/lczyk, Adam'

_publ_section_title
;
Highly Selective Synthesis and Structural Characterization of 
Bis(silyl)-[3]-ferrocenophane Derivatives
;
_journal_issue 15
_journal_name_full Organometallics
_journal_page_first 3731
_journal_page_last 3736
_journal_paper_doi 10.1021/om050194x
_journal_volume 24
_journal_year 2005
_chemical_formula_moiety 'C16 H22 Fe Si2'
_chemical_formula_sum 'C16 H22 Fe Si2'
_chemical_formula_weight 326.37
_space_group_IT_number 14
_symmetry_cell_setting monoclinic
_symmetry_space_group_name_Hall '-P 2yn'
_symmetry_space_group_name_H-M 'P 1 21/n 1'
_cell_angle_alpha 90.00
_cell_angle_beta 100.660(7)
_cell_angle_gamma 90.00
_cell_formula_units_Z 4
_cell_length_a 9.7611(8)
_cell_length_b 13.0367(10)
_cell_length_c 12.7297(10)
_cell_measurement_temperature 110(1)
_cell_volume 1591.9(2)
_diffrn_ambient_temperature 110(1)
_exptl_crystal_density_diffrn 1.362
_cod_original_sg_symbol_H-M 'P 21/n'
_cod_database_code 4061469

loop_
_symmetry_equiv_pos_as_xyz
'x, y, z'
'-x+1/2, y+1/2, -z+1/2'
'-x, -y, -z'
'x-1/2, -y-1/2, z-1/2'

loop_
_atom_site_label
_atom_site_type_symbol
_atom_site_fract_x
_atom_site_fract_y
_atom_site_fract_z
_atom_site_U_iso_or_equiv
_atom_site_adp_type
_atom_site_occupancy
_atom_site_symmetry_multiplicity
_atom_site_calc_flag
_atom_site_refinement_flags
_atom_site_disorder_assembly
_atom_site_disorder_group
Fe1 Fe 0.68847(3) 0.140450(19) 0.11700(2) 0.01666(7) Uani 1 1 d . . .
C1A C 0.50134(16) 0.20805(13) 0.13498(13) 0.0157(4) Uani 1 1 d . . .
C2A C 0.48111(17) 0.13472(15) 0.04904(14) 0.0204(4) Uani 1 1 d . . .
H2A H 0.4241(16) 0.0753(13) 0.0451(12) 0.024 Uiso 1 1 d . . .
C3A C 0.5617(2) 0.16434(15) -0.02773(15) 0.0245(5) Uani 1 1 d . . .
H3A H 0.5698(16) 0.1298(13) -0.0935(13) 0.029 Uiso 1 1 d . . .
C4A C 0.6338(2) 0.25517(15) 0.00828(15) 0.0237(5) Uani 1 1 d . . .
H4A H 0.6973(16) 0.2897(13) -0.0272(13) 0.028 Uiso 1 1 d . . .
C5A C 0.59780(18) 0.28187(14) 0.10773(15) 0.0197(4) Uani 1 1 d . . .
H5A H 0.6294(16) 0.3353(12) 0.1480(13) 0.024 Uiso 1 1 d . . .
Si1A Si 0.42808(5) 0.20723(4) 0.25995(4) 0.01881(12) Uani 1 1 d . . .
C11A C 0.2845(2) 0.11157(17) 0.24329(19) 0.0322(6) Uani 1 1 d . . .
H111 H 0.2132(18) 0.1344(14) 0.1871(15) 0.042 Uiso 1 1 d . . .
H112 H 0.3090(19) 0.0463(15) 0.2197(15) 0.042 Uiso 1 1 d . . .
H113 H 0.2503(18) 0.1068(14) 0.3073(15) 0.042 Uiso 1 1 d . . .
C12A C 0.3555(2) 0.33605(16) 0.28100(18) 0.0311(5) Uani 1 1 d . . .
H121 H 0.2758(19) 0.3478(14) 0.2270(15) 0.040 Uiso 1 1 d . . .
H122 H 0.3272(18) 0.3414(13) 0.3475(15) 0.040 Uiso 1 1 d . . .
H123 H 0.4240(18) 0.3928(14) 0.2779(14) 0.040 Uiso 1 1 d . . .
C1B C 0.76859(17) 0.06334(13) 0.25706(13) 0.0174(4) Uani 1 1 d . . .
C2B C 0.7593(2) -0.00305(14) 0.16591(15) 0.0226(4) Uani 1 1 d . . .
H2B H 0.7042(16) -0.0630(13) 0.1566(13) 0.027 Uiso 1 1 d . . .
C3B C 0.8391(2) 0.03827(16) 0.09404(16) 0.0287(5) Uani 1 1 d . . .
H3B H 0.8474(18) 0.0109(13) 0.0266(14) 0.034 Uiso 1 1 d . . .
C4B C 0.90053(18) 0.13015(17) 0.13859(16) 0.0289(5) Uani 1 1 d . . .
H4B H 0.9569(17) 0.1748(13) 0.1023(14) 0.035 Uiso 1 1 d . . .
C5B C 0.85808(18) 0.14639(15) 0.23740(15) 0.0228(4) Uani 1 1 d . . .
H5B H 0.8805(17) 0.2020(13) 0.2816(13) 0.027 Uiso 1 1 d . . .
Si1B Si 0.67696(5) 0.05430(4) 0.37242(4) 0.01651(12) Uani 1 1 d . . .
C11B C 0.5640(2) -0.06161(16) 0.35490(17) 0.0248(5) Uani 1 1 d . . .
H114 H 0.6181(17) -0.1243(14) 0.3589(13) 0.032 Uiso 1 1 d . . .
H115 H 0.5055(17) -0.0610(14) 0.2919(14) 0.032 Uiso 1 1 d . . .
H116 H 0.5085(17) -0.0635(13) 0.4082(14) 0.032 Uiso 1 1 d . . .
C12B C 0.8071(2) 0.04345(16) 0.49832(16) 0.0254(5) Uani 1 1 d . . .
H124 H 0.7628(17) 0.0382(13) 0.5579(14) 0.033 Uiso 1 1 d . . .
H125 H 0.8677(17) 0.0973(14) 0.5075(14) 0.033 Uiso 1 1 d . . .
H126 H 0.8697(17) -0.0195(14) 0.4971(14) 0.033 Uiso 1 1 d . . .
C1 C 0.57323(17) 0.17493(12) 0.37363(14) 0.0171(4) Uani 1 1 d . . .
C11 C 0.6132(2) 0.24489(16) 0.44953(16) 0.0284(5) Uani 1 1 d . . .
H11A H 0.6870(17) 0.2344(14) 0.5070(14) 0.034 Uiso 1 1 d . . .
H11B H 0.5688(17) 0.3084(13) 0.4486(14) 0.034 Uiso 1 1 d . . .

loop_
_atom_site_aniso_label
_atom_site_aniso_U_11
_atom_site_aniso_U_22
_atom_site_aniso_U_33
_atom_site_aniso_U_23
_atom_site_aniso_U_13
_atom_site_aniso_U_12
Fe1 0.01689(14) 0.01740(14) 0.01617(14) 0.00028(13) 0.00433(10) 0.00127(13)
C1A 0.0138(9) 0.0143(9) 0.0184(10) 0.0024(8) 0.0010(8) 0.0036(8)
C2A 0.0169(10) 0.0214(10) 0.0216(10) 0.0004(10) 0.0003(8) -0.0004(9)
C3A 0.0290(11) 0.0281(12) 0.0149(10) -0.0012(9) 0.0005(9) 0.0056(9)
C4A 0.0287(12) 0.0233(11) 0.0208(11) 0.0063(9) 0.0094(9) 0.0019(9)
C5A 0.0215(10) 0.0144(10) 0.0234(11) 0.0011(8) 0.0045(9) 0.0000(8)
Si1A 0.0179(3) 0.0183(3) 0.0215(3) 0.0035(2) 0.0070(2) 0.0037(2)
C11A 0.0222(12) 0.0369(14) 0.0371(14) 0.0088(11) 0.0044(10) -0.0019(10)
C12A 0.0371(13) 0.0293(13) 0.0295(13) 0.0055(10) 0.0128(10) 0.0138(10)
C1B 0.0149(9) 0.0177(10) 0.0188(10) 0.0007(8) 0.0004(8) 0.0035(8)
C2B 0.0268(11) 0.0186(11) 0.0221(11) -0.0003(9) 0.0034(9) 0.0071(9)
C3B 0.0298(12) 0.0368(13) 0.0215(11) 0.0016(10) 0.0097(10) 0.0156(10)
C4B 0.0162(10) 0.0432(14) 0.0291(12) 0.0097(11) 0.0085(9) 0.0031(10)
C5B 0.0173(10) 0.0265(11) 0.0234(11) 0.0002(10) 0.0009(8) -0.0017(9)
Si1B 0.0178(3) 0.0159(3) 0.0155(3) 0.0000(2) 0.0023(2) 0.0003(2)
C11B 0.0237(12) 0.0200(11) 0.0308(13) 0.0000(10) 0.0051(9) 0.0001(9)
C12B 0.0263(12) 0.0284(13) 0.0205(11) -0.0002(10) 0.0016(9) 0.0026(9)
C1 0.0206(10) 0.0151(10) 0.0181(10) 0.0015(8) 0.0099(8) -0.0012(8)
C11 0.0371(13) 0.0246(12) 0.0237(12) -0.0026(10) 0.0061(10) 0.0049(10)

loop_
_geom_bond_atom_site_label_1
_geom_bond_atom_site_label_2
_geom_bond_distance
_geom_bond_site_symmetry_2
_geom_bond_publ_flag
Fe1 C5B 2.0390(17) . ?
Fe1 C5A 2.0390(18) . ?
Fe1 C4A 2.0405(19) . ?
Fe1 C4B 2.0415(18) . ?
Fe1 C3B 2.0443(19) . ?
Fe1 C3A 2.0444(18) . ?
Fe1 C2A 2.0501(17) . ?
Fe1 C2B 2.0510(18) . ?
Fe1 C1B 2.0700(16) . ?
Fe1 C1A 2.0784(16) . ?
C1A C5A 1.433(2) . ?
C1A C2A 1.439(2) . ?
C1A Si1A 1.8610(17) . ?
C2A C3A 1.417(2) . ?
C2A H2A 0.949(16) . ?
C3A C4A 1.410(2) . ?
C3A H3A 0.967(16) . ?
C4A C5A 1.419(2) . ?
C4A H4A 0.945(16) . ?
C5A H5A 0.886(15) . ?
Si1A C11A 1.858(2) . ?
Si1A C12A 1.861(2) . ?
Si1A C1 1.8763(18) . ?
C11A H111 0.949(18) . ?
C11A H112 0.947(18) . ?
C11A H113 0.938(18) . ?
C12A H121 0.950(17) . ?
C12A H122 0.940(18) . ?
C12A H123 1.003(18) . ?
C1B C2B 1.437(2) . ?
C1B C5B 1.442(2) . ?
C1B Si1B 1.8591(17) . ?
C2B C3B 1.413(2) . ?
C2B H2B 0.944(16) . ?
C3B C4B 1.411(3) . ?
C3B H3B 0.947(16) . ?
C4B C5B 1.411(2) . ?
C4B H4B 0.974(16) . ?
C5B H5B 0.919(16) . ?
Si1B C12B 1.857(2) . ?
Si1B C11B 1.859(2) . ?
Si1B C1 1.8720(17) . ?
C11B H114 0.969(18) . ?
C11B H115 0.895(17) . ?
C11B H116 0.944(17) . ?
C12B H124 0.943(17) . ?
C12B H125 0.911(17) . ?
C12B H126 1.025(17) . ?
C1 C11 1.333(2) . ?
C11 H11A 0.937(17) . ?
C11 H11B 0.934(17) . ?
